data_1555052
loop_
_publ_author_name
'Peng, Shao-Zheng'
'Sha, Chin-Kang'

_publ_section_title
;
 Stereoselective Total Syntheses of Guanacastepenes N and O.
;
_journal_issue 14
_journal_name_full 'Organic letters'
_journal_page_first 3486
_journal_page_last 3489
_journal_paper_doi 10.1021/acs.orglett.5b01498
_journal_volume 17
_journal_year 2015
_chemical_absolute_configuration rm
_chemical_formula_sum 'C15 H20 O5'
_chemical_formula_weight 280.31
_space_group_IT_number 19
_space_group_name_Hall 'P 2ac 2ab'
_space_group_name_H-M_alt 'P 21 21 21'
_symmetry_cell_setting orthorhombic
_symmetry_space_group_name_H-M 'P 21 21 21'
_atom_sites_solution_hydrogens geom
_atom_sites_solution_primary direct
_atom_sites_solution_secondary difmap
_audit_creation_method SHELXL-97
_cell_angle_alpha 90.00
_cell_angle_beta 90.00
_cell_angle_gamma 90.00
_cell_formula_units_Z 4
_cell_length_a 7.3936(9)
_cell_length_b 10.5735(12)
_cell_length_c 17.817(2)
_cell_measurement_reflns_used 4108
_cell_measurement_temperature 295(2)
_cell_measurement_theta_max 25
_cell_measurement_theta_min 2.5
_cell_volume 1392.9(3)
_computing_cell_refinement 'Bruker Smart'
_computing_data_collection 'Bruker Smart'
_computing_data_reduction 'Bruker Saint'
_computing_molecular_graphics 'Bruker Shelxtl'
_computing_publication_material 'Bruker Shelxtl'
_computing_structure_refinement 'Shelxtl-97 (Sheldrick, 2008)'
_computing_structure_solution 'Shelxtl-97 (Sheldrick, 2008)'
_diffrn_ambient_temperature 295(2)
_diffrn_measured_fraction_theta_full 1.000
_diffrn_measured_fraction_theta_max 1.000
_diffrn_measurement_device_type 'CCD area detector'
_diffrn_measurement_method 'phi and omega scans'
_diffrn_radiation_monochromator graphite
_diffrn_radiation_source 'fine-focus sealed tube'
_diffrn_radiation_type MoK\a
_diffrn_radiation_wavelength 0.71073
_diffrn_reflns_av_R_equivalents 0.0217
_diffrn_reflns_av_sigmaI/netI 0.0214
_diffrn_reflns_limit_h_max 9
_diffrn_reflns_limit_h_min -8
_diffrn_reflns_limit_k_max 14
_diffrn_reflns_limit_k_min -14
_diffrn_reflns_limit_l_max 18
_diffrn_reflns_limit_l_min -23
_diffrn_reflns_number 10422
_diffrn_reflns_theta_full 28.30
_diffrn_reflns_theta_max 28.30
_diffrn_reflns_theta_min 2.24
_exptl_absorpt_coefficient_mu 0.100
_exptl_absorpt_correction_T_max 0.7454
_exptl_absorpt_correction_T_min 0.6457
_exptl_absorpt_correction_type empirical
_exptl_crystal_colour colorless
_exptl_crystal_density_diffrn 1.337
_exptl_crystal_density_meas ?
_exptl_crystal_density_method 'not measured'
_exptl_crystal_description lump
_exptl_crystal_F_000 600
_exptl_crystal_size_max 0.30
_exptl_crystal_size_mid 0.30
_exptl_crystal_size_min 0.30
_refine_diff_density_max 0.143
_refine_diff_density_min -0.222
_refine_diff_density_rms 0.056
_refine_ls_abs_structure_details 'Flack H D (1983), Acta Cryst. A39, 876-881'
_refine_ls_abs_structure_Flack 0.1(8)
_refine_ls_extinction_method none
_refine_ls_goodness_of_fit_ref 1.084
_refine_ls_hydrogen_treatment constr
_refine_ls_matrix_type full
_refine_ls_number_parameters 183
_refine_ls_number_reflns 3460
_refine_ls_number_restraints 0
_refine_ls_restrained_S_all 1.084
_refine_ls_R_factor_all 0.0452
_refine_ls_R_factor_gt 0.0400
_refine_ls_shift/su_max 0.000
_refine_ls_shift/su_mean 0.000
_refine_ls_structure_factor_coef Fsqd
_refine_ls_weighting_details 'calc w=1/[\s^2^(Fo^2^)+(0.0515P)^2^+0.1018P] where P=(Fo^2^+2Fc^2^)/3'
_refine_ls_weighting_scheme calc
_refine_ls_wR_factor_gt 0.0951
_refine_ls_wR_factor_ref 0.0993
_reflns_number_gt 3106
_reflns_number_total 3460
_reflns_threshold_expression >2sigma(I)
_cod_data_source_file ol5b01498_si_007.cif
_cod_data_source_block 090219
_cod_depositor_comments
;
The following automatic conversions were performed:

data item '_exptl_crystal_density_meas' value 'not measured' was
changed to '?' -- the value is perceived as not measured.

Automatic conversion script
Id: cif_fix_values 6909 2019-04-08 15:41:33Z antanas 
;
_cod_original_cell_volume 1392.8(3)
_cod_original_sg_symbol_H-M P2(1)2(1)2(1)
_cod_database_code 1555052

loop_
_symmetry_equiv_pos_as_xyz
'x, y, z'
'-x+1/2, -y, z+1/2'
'-x, y+1/2, -z+1/2'
'x+1/2, -y+1/2, -z'

loop_
_atom_site_label
_atom_site_type_symbol
_atom_site_fract_x
_atom_site_fract_y
_atom_site_fract_z
_atom_site_U_iso_or_equiv
_atom_site_adp_type
_atom_site_occupancy
_atom_site_symmetry_multiplicity
_atom_site_calc_flag
_atom_site_refinement_flags
C1 C 0.3918(2) 0.11817(15) 0.70784(8) 0.0484(3) Uani 1 1 d .
H1 H 0.5141 0.1388 0.6906 0.058 Uiso 1 1 calc R
C2 C 0.2934(2) 0.05135(14) 0.64492(8) 0.0530(4) Uani 1 1 d .
H2A H 0.1654 0.0482 0.6568 0.064 Uiso 1 1 calc R
H2B H 0.3370 -0.0350 0.6417 0.064 Uiso 1 1 calc R
C3 C 0.3178(3) 0.11520(17) 0.56860(9) 0.0626(4) Uani 1 1 d .
H3A H 0.4443 0.1374 0.5628 0.075 Uiso 1 1 calc R
H3B H 0.2885 0.0543 0.5297 0.075 Uiso 1 1 calc R
C4 C 0.2054(3) 0.23276(16) 0.55581(8) 0.0592(4) Uani 1 1 d .
H4A H 0.0787 0.2090 0.5563 0.071 Uiso 1 1 calc R
H4B H 0.2325 0.2654 0.5062 0.071 Uiso 1 1 calc R
C5 C 0.2334(3) 0.33867(15) 0.61255(8) 0.0588(4) Uani 1 1 d .
H5A H 0.3608 0.3603 0.6140 0.071 Uiso 1 1 calc R
H5B H 0.1676 0.4129 0.5959 0.071 Uiso 1 1 calc R
C6 C 0.1718(2) 0.30464(12) 0.69082(8) 0.0453(3) Uani 1 1 d .
C7 C -0.0226(2) 0.29411(13) 0.70624(8) 0.0472(3) Uani 1 1 d .
H7 H -0.1022 0.3049 0.6627 0.057 Uiso 1 1 calc R
C8 C -0.0940(2) 0.21090(13) 0.76726(8) 0.0452(3) Uani 1 1 d .
H8A H -0.1135 0.1269 0.7470 0.054 Uiso 1 1 calc R
H8B H -0.2103 0.2434 0.7835 0.054 Uiso 1 1 calc R
C9 C 0.02890(18) 0.20080(12) 0.83472(8) 0.0394(3) Uani 1 1 d .
H9 H -0.0036 0.1252 0.8636 0.047 Uiso 1 1 calc R
C10 C 0.16422(19) 0.32587(15) 0.92369(8) 0.0453(3) Uani 1 1 d .
C11 C 0.23513(17) 0.19979(12) 0.81937(7) 0.0374(3) Uani 1 1 d .
C12 C 0.3061(2) 0.23942(12) 0.74166(7) 0.0407(3) Uani 1 1 d .
H12 H 0.4051 0.2993 0.7503 0.049 Uiso 1 1 calc R
C13 C 0.3155(2) 0.06708(14) 0.83116(8) 0.0473(3) Uani 1 1 d .
C14 C 0.1930(3) 0.46507(18) 0.93619(12) 0.0704(5) Uani 1 1 d .
H14A H 0.0972 0.4979 0.9669 0.106 Uiso 1 1 calc R
H14B H 0.1934 0.5081 0.8887 0.106 Uiso 1 1 calc R
H14C H 0.3068 0.4782 0.9609 0.106 Uiso 1 1 calc R
C15 C 0.1574(3) 0.2505(2) 0.99589(9) 0.0673(5) Uani 1 1 d .
H15A H 0.1387 0.1628 0.9845 0.101 Uiso 1 1 calc R
H15B H 0.0598 0.2807 1.0265 0.101 Uiso 1 1 calc R
H15C H 0.2695 0.2603 1.0224 0.101 Uiso 1 1 calc R
O1 O 0.40618(18) 0.02932(11) 0.77027(6) 0.0638(3) Uani 1 1 d .
O2 O 0.07486(18) 0.40577(8) 0.72948(6) 0.0554(3) Uani 1 1 d .
O3 O 0.00509(12) 0.30976(9) 0.88063(5) 0.0445(2) Uani 1 1 d .
O4 O 0.30725(13) 0.28047(10) 0.87584(5) 0.0455(2) Uani 1 1 d .
O5 O 0.30572(18) 0.00309(12) 0.88626(7) 0.0659(3) Uani 1 1 d .

loop_
_atom_site_aniso_label
_atom_site_aniso_U_11
_atom_site_aniso_U_22
_atom_site_aniso_U_33
_atom_site_aniso_U_23
_atom_site_aniso_U_13
_atom_site_aniso_U_12
C1 0.0489(8) 0.0541(8) 0.0423(7) -0.0014(6) 0.0011(6) 0.0083(6)
C2 0.0691(10) 0.0421(7) 0.0479(8) -0.0061(6) -0.0032(7) 0.0073(7)
C3 0.0848(12) 0.0611(10) 0.0420(8) -0.0088(7) 0.0007(8) 0.0071(9)
C4 0.0809(12) 0.0582(9) 0.0386(8) 0.0056(7) -0.0031(7) 0.0007(9)
C5 0.0891(13) 0.0435(8) 0.0439(8) 0.0093(6) 0.0009(8) -0.0037(8)
C6 0.0646(9) 0.0295(6) 0.0417(7) 0.0017(5) -0.0022(6) -0.0001(6)
C7 0.0593(9) 0.0348(6) 0.0475(7) 0.0002(6) -0.0135(6) 0.0077(6)
C8 0.0427(7) 0.0387(6) 0.0543(8) -0.0021(6) -0.0109(6) -0.0011(6)
C9 0.0389(7) 0.0358(6) 0.0435(7) 0.0035(5) -0.0022(5) -0.0018(5)
C10 0.0399(7) 0.0560(8) 0.0401(7) -0.0073(6) -0.0021(6) 0.0010(6)
C11 0.0399(7) 0.0358(6) 0.0364(6) 0.0002(5) -0.0042(5) -0.0008(5)
C12 0.0446(7) 0.0396(6) 0.0380(6) -0.0023(5) -0.0005(5) -0.0050(6)
C13 0.0499(8) 0.0464(7) 0.0454(8) 0.0016(6) -0.0074(6) 0.0094(6)
C14 0.0716(12) 0.0634(10) 0.0762(12) -0.0281(9) -0.0097(10) -0.0021(9)
C15 0.0467(9) 0.1109(14) 0.0443(8) 0.0123(9) -0.0014(6) 0.0055(9)
O1 0.0785(8) 0.0638(7) 0.0489(6) 0.0031(5) -0.0008(6) 0.0354(6)
O2 0.0801(8) 0.0289(4) 0.0571(6) -0.0011(4) -0.0008(6) 0.0028(5)
O3 0.0396(5) 0.0503(5) 0.0436(5) -0.0061(4) -0.0028(4) 0.0047(4)
O4 0.0388(5) 0.0576(6) 0.0402(5) -0.0104(4) -0.0019(4) -0.0041(5)
O5 0.0854(9) 0.0591(6) 0.0532(7) 0.0155(6) -0.0039(6) 0.0181(7)

loop_
_atom_type_symbol
_atom_type_description
_atom_type_scat_dispersion_real
_atom_type_scat_dispersion_imag
_atom_type_scat_source
C C 0.0033 0.0016 'International Tables Vol C Tables 4.2.6.8 and 6.1.1.4'
H H 0.0000 0.0000 'International Tables Vol C Tables 4.2.6.8 and 6.1.1.4'
O O 0.0106 0.0060 'International Tables Vol C Tables 4.2.6.8 and 6.1.1.4'

loop_
_geom_angle_atom_site_label_1
_geom_angle_atom_site_label_2
_geom_angle_atom_site_label_3
_geom_angle
O1 C1 C2 107.42(13)
O1 C1 C12 105.40(11)
C2 C1 C12 118.55(13)
O1 C1 H1 108.4
C2 C1 H1 108.4
C12 C1 H1 108.4
C1 C2 C3 113.35(14)
C1 C2 H2A 108.9
C3 C2 H2A 108.9
C1 C2 H2B 108.9
C3 C2 H2B 108.9
H2A C2 H2B 107.7
C4 C3 C2 115.61(14)
C4 C3 H3A 108.4
C2 C3 H3A 108.4
C4 C3 H3B 108.4
C2 C3 H3B 108.4
H3A C3 H3B 107.4
C3 C4 C5 115.45(14)
C3 C4 H4A 108.4
C5 C4 H4A 108.4
C3 C4 H4B 108.4
C5 C4 H4B 108.4
H4A C4 H4B 107.5
C6 C5 C4 113.38(13)
C6 C5 H5A 108.9
C4 C5 H5A 108.9
C6 C5 H5B 108.9
C4 C5 H5B 108.9
H5A C5 H5B 107.7
O2 C6 C7 59.10(9)
O2 C6 C5 114.15(12)
C7 C6 C5 119.09(14)
O2 C6 C12 111.98(11)
C7 C6 C12 119.80(12)
C5 C6 C12 117.65(14)
O2 C7 C6 60.19(10)
O2 C7 C8 116.67(12)
C6 C7 C8 121.78(12)
O2 C7 H7 115.6
C6 C7 H7 115.6
C8 C7 H7 115.6
C7 C8 C9 114.08(12)
C7 C8 H8A 108.7
C9 C8 H8A 108.7
C7 C8 H8B 108.7
C9 C8 H8B 108.7
H8A C8 H8B 107.6
O3 C9 C8 109.00(11)
O3 C9 C11 103.22(10)
C8 C9 C11 116.87(12)
O3 C9 H9 109.1
C8 C9 H9 109.1
C11 C9 H9 109.1
O3 C10 O4 104.45(10)
O3 C10 C14 108.41(13)
O4 C10 C14 108.05(14)
O3 C10 C15 111.71(13)
O4 C10 C15 110.60(13)
C14 C10 C15 113.19(16)
O4 C11 C13 107.80(10)
O4 C11 C12 110.19(10)
C13 C11 C12 103.86(11)
O4 C11 C9 103.88(10)
C13 C11 C9 111.24(11)
C12 C11 C9 119.52(11)
C6 C12 C11 116.07(12)
C6 C12 C1 114.37(11)
C11 C12 C1 105.28(11)
C6 C12 H12 106.9
C11 C12 H12 106.9
C1 C12 H12 106.9
O5 C13 O1 121.88(13)
O5 C13 C11 127.28(14)
O1 C13 C11 110.83(12)
C10 C14 H14A 109.5
C10 C14 H14B 109.5
H14A C14 H14B 109.5
C10 C14 H14C 109.5
H14A C14 H14C 109.5
H14B C14 H14C 109.5
C10 C15 H15A 109.5
C10 C15 H15B 109.5
H15A C15 H15B 109.5
C10 C15 H15C 109.5
H15A C15 H15C 109.5
H15B C15 H15C 109.5
C13 O1 C1 112.93(11)
C7 O2 C6 60.71(9)
C10 O3 C9 107.82(10)
C11 O4 C10 110.07(10)

loop_
_geom_bond_atom_site_label_1
_geom_bond_atom_site_label_2
_geom_bond_distance
C1 O1 1.4599(19)
C1 C2 1.512(2)
C1 C12 1.5517(19)
C1 H1 0.9800
C2 C3 1.529(2)
C2 H2A 0.9700
C2 H2B 0.9700
C3 C4 1.512(3)
C3 H3A 0.9700
C3 H3B 0.9700
C4 C5 1.523(2)
C4 H4A 0.9700
C4 H4B 0.9700
C5 C6 1.510(2)
C5 H5A 0.9700
C5 H5B 0.9700
C6 O2 1.4600(17)
C6 C7 1.467(2)
C6 C12 1.511(2)
C7 O2 1.4437(17)
C7 C8 1.495(2)
C7 H7 0.9800
C8 C9 1.5103(19)
C8 H8A 0.9700
C8 H8B 0.9700
C9 O3 1.4239(16)
C9 C11 1.5492(18)
C9 H9 0.9800
C10 O3 1.4149(16)
C10 O4 1.4406(17)
C10 C14 1.504(2)
C10 C15 1.514(2)
C11 O4 1.4228(15)
C11 C13 1.5382(18)
C11 C12 1.5389(18)
C12 H12 0.9800
C13 O5 1.1945(18)
C13 O1 1.3364(18)
C14 H14A 0.9600
C14 H14B 0.9600
C14 H14C 0.9600
C15 H15A 0.9600
C15 H15B 0.9600
C15 H15C 0.9600
